data_4102082
loop_
_publ_author_name
'Phoebe K. Allan'
'Bo Xiao'
'Simon J. Teat'
'Jason W. Knight'
'Russell E. Morris'

_publ_section_title
;
 In Situ Single-Crystal Diffraction Studies of the Structural Transition
 of Metal-Organic Framework Copper 5-Sulfoisophthalate, Cu-SIP-3
;
_journal_name_full 'Journal of the American Chemical Society'
_journal_page_first 3605
_journal_page_last 3611
_journal_paper_doi 10.1021/ja910600b
_journal_volume 132
_journal_year 2010
_chemical_formula_sum 'C8 H4 Cu2 O11 S'
_chemical_formula_weight 423.27
_chemical_name_systematic
;
 ?
;
_space_group_IT_number 14
_symmetry_cell_setting monoclinic
_symmetry_space_group_name_Hall '-P 2yn'
_symmetry_space_group_name_H-M 'P 1 21/n 1'
_atom_sites_solution_hydrogens geom
_atom_sites_solution_primary direct
_atom_sites_solution_secondary difmap
_audit_creation_method SHELXL-97
_audit_update_record
;
2009-10-29 # Formatted by publCIF
;
_cell_angle_alpha 90.00
_cell_angle_beta 94.234(10)
_cell_angle_gamma 90.00
_cell_formula_units_Z 4
_cell_length_a 7.271(4)
_cell_length_b 18.061(10)
_cell_length_c 10.212(6)
_cell_measurement_reflns_used 8535
_cell_measurement_temperature 345(2)
_cell_measurement_theta_max 31.4
_cell_measurement_theta_min 3.3
_cell_volume 1337.4(13)
_computing_cell_refinement 'SAINT (Bruker, 2006)'
_computing_data_collection 'ApexII (Brucker, 2006)'
_computing_data_reduction 'SAINT (Bruker, 2006)'
_computing_molecular_graphics 'Diamond 2.1a (Brandenberg, 1999)'
_computing_publication_material 'SHELX97 (Sheldrick, 2008)'
_computing_structure_refinement 'SHELXL-97 (Sheldrick, 1997)'
_computing_structure_solution 'SIR97 (Altomare <i> et. al. </i>, 1999)'
_diffrn_ambient_temperature 345(2)
_diffrn_detector_area_resol_mean -
_diffrn_measured_fraction_theta_full 0.967
_diffrn_measured_fraction_theta_max 0.967
_diffrn_measurement_device_type 'Bruker AXS APEXII'
_diffrn_measurement_method /w
_diffrn_radiation_monochromator 'Si(111) Crystal'
_diffrn_radiation_source '11.3.1 ALS, LBNL. CA'
_diffrn_radiation_type synchrotron
_diffrn_radiation_wavelength 0.77490
_diffrn_reflns_av_R_equivalents 0.0532
_diffrn_reflns_av_sigmaI/netI 0.0666
_diffrn_reflns_limit_h_max 9
_diffrn_reflns_limit_h_min -7
_diffrn_reflns_limit_k_max 23
_diffrn_reflns_limit_k_min -24
_diffrn_reflns_limit_l_max 13
_diffrn_reflns_limit_l_min -13
_diffrn_reflns_number 8535
_diffrn_reflns_theta_full 31.40
_diffrn_reflns_theta_max 31.40
_diffrn_reflns_theta_min 3.29
_diffrn_standards_decay_% -
_diffrn_standards_interval_count -
_diffrn_standards_interval_time -
_diffrn_standards_number -
_exptl_absorpt_coefficient_mu 3.392
_exptl_absorpt_correction_type multi-scan
_exptl_crystal_colour blue
_exptl_crystal_density_diffrn 2.157
_exptl_crystal_density_method 'not measured'
_exptl_crystal_description 'Block, well formed'
_exptl_crystal_F_000 852
_exptl_crystal_size_max 0.1
_exptl_crystal_size_mid 0.06
_exptl_crystal_size_min 0.04
_refine_diff_density_max 1.631
_refine_diff_density_min -0.850
_refine_diff_density_rms 0.151
_refine_ls_extinction_method none
_refine_ls_goodness_of_fit_ref 0.934
_refine_ls_hydrogen_treatment constr
_refine_ls_matrix_type full
_refine_ls_number_parameters 202
_refine_ls_number_reflns 3300
_refine_ls_number_restraints 0
_refine_ls_restrained_S_all 0.934
_refine_ls_R_factor_all 0.0935
_refine_ls_R_factor_gt 0.0554
_refine_ls_shift/su_max 0.000
_refine_ls_shift/su_mean 0.000
_refine_ls_structure_factor_coef Fsqd
_refine_ls_weighting_details 'calc w=1/[\s^2^(Fo^2^)+(0.1000P)^2^+0.0000P] where P=(Fo^2^+2Fc^2^)/3'
_refine_ls_weighting_scheme calc
_refine_ls_wR_factor_gt 0.1442
_refine_ls_wR_factor_ref 0.1609
_reflns_number_gt 2107
_reflns_number_total 3300
_reflns_threshold_expression >2sigma(I)
_cod_data_source_file ja910600b_350K.cif
_cod_data_source_block als47_10_11
_cod_original_cell_volume 1337.5(14)
_cod_database_code 4102082

loop_
_symmetry_equiv_pos_as_xyz
'x, y, z'
'-x+1/2, y+1/2, -z+1/2'
'-x, -y, -z'
'x-1/2, -y-1/2, z-1/2'

loop_
_atom_site_label
_atom_site_type_symbol
_atom_site_fract_x
_atom_site_fract_y
_atom_site_fract_z
_atom_site_U_iso_or_equiv
_atom_site_adp_type
_atom_site_occupancy
_atom_site_symmetry_multiplicity
_atom_site_calc_flag
_atom_site_refinement_flags
_atom_site_disorder_assembly
_atom_site_disorder_group
Cu1 Cu 0.13685(11) 0.09445(4) 0.78546(6) 0.0355(2) Uani 1 1 d . . .
Cu2 Cu -0.03655(11) 0.06840(4) 1.07083(6) 0.0386(2) Uani 1 1 d . . .
S3 S 0.1278(2) 0.43516(8) 1.30811(13) 0.0370(4) Uani 1 1 d . . .
O1 O 0.0571(7) 0.1680(2) 1.0844(4) 0.0465(12) Uani 1 1 d . . .
O2 O 0.1311(5) 0.0342(2) 0.9427(4) 0.0328(8) Uani 1 1 d . . .
O3 O 0.1550(7) 0.0142(2) 0.6625(4) 0.0483(11) Uani 1 1 d . . .
O4 O 0.1261(7) 0.1861(2) 0.8771(4) 0.0485(12) Uani 1 1 d . . .
O5 O 0.1473(11) 0.5132(3) 1.2980(5) 0.098(2) Uani 1 1 d . . .
O6 O -0.1720(8) 0.0894(2) 1.2178(4) 0.0605(15) Uani 1 1 d . . .
O7 O -0.2244(8) 0.0985(3) 0.8867(5) 0.0676(15) Uani 1 1 d . . .
O8 O -0.0450(7) 0.4105(4) 1.3509(5) 0.0735(18) Uani 1 1 d . . .
C1 C 0.1453(8) 0.3959(3) 1.1505(5) 0.0342(12) Uani 1 1 d . . .
C2 C 0.2346(8) 0.4051(3) 0.9307(5) 0.0346(13) Uani 1 1 d . . .
C3 C 0.2017(9) 0.3305(3) 0.9151(5) 0.0379(14) Uani 1 1 d . . .
H3 H 0.2224 0.3084 0.8352 0.045 Uiso 1 1 calc R . .
C4 C 0.1388(9) 0.2874(3) 1.0143(5) 0.0376(14) Uani 1 1 d . . .
C5 C 0.1035(9) 0.2078(3) 0.9917(5) 0.0352(13) Uani 1 1 d . . .
C6 C 0.1097(8) 0.3211(3) 1.1335(5) 0.0366(13) Uani 1 1 d . . .
H6 H 0.0665 0.2935 1.2016 0.044 Uiso 1 1 calc R . .
C7 C 0.2057(9) 0.4383(3) 1.0504(5) 0.0370(13) Uani 1 1 d . . .
H7 H 0.2271 0.4887 1.0625 0.044 Uiso 1 1 calc R . .
C8 C 0.1915(9) -0.0532(3) 0.6791(5) 0.0357(13) Uani 1 1 d . . .
O9W O 0.1224(8) 0.1563(3) 0.6252(4) 0.0600(14) Uani 1 1 d . . .
O10W O 0.0464(14) 0.3007(5) 0.5869(9) 0.122(5) Uani 0.94(2) 1 d P . .
O11W O 0.217(2) 0.1372(13) 0.3706(15) 0.096(9) Uani 0.372(19) 1 d P . .

loop_
_atom_site_aniso_label
_atom_site_aniso_U_11
_atom_site_aniso_U_22
_atom_site_aniso_U_33
_atom_site_aniso_U_23
_atom_site_aniso_U_13
_atom_site_aniso_U_12
Cu1 0.0588(5) 0.0192(3) 0.0306(3) -0.0011(2) 0.0182(3) 0.0012(3)
Cu2 0.0670(6) 0.0187(3) 0.0338(4) -0.0030(2) 0.0292(3) -0.0072(3)
S3 0.0481(9) 0.0318(7) 0.0324(7) -0.0075(5) 0.0108(6) 0.0018(6)
O1 0.089(3) 0.0205(19) 0.0341(19) -0.0012(15) 0.028(2) -0.011(2)
O2 0.045(2) 0.0178(17) 0.0381(19) 0.0009(14) 0.0212(16) -0.0023(16)
O3 0.085(3) 0.026(2) 0.036(2) -0.0032(16) 0.018(2) 0.011(2)
O4 0.094(4) 0.0193(19) 0.037(2) -0.0064(15) 0.032(2) -0.007(2)
O5 0.215(8) 0.026(3) 0.056(3) -0.012(2) 0.031(4) -0.006(4)
O6 0.114(4) 0.020(2) 0.055(3) 0.0010(18) 0.054(3) 0.005(2)
O7 0.071(3) 0.066(4) 0.063(3) 0.028(3) -0.014(3) -0.018(3)
O8 0.051(3) 0.118(5) 0.055(3) -0.028(3) 0.020(3) 0.001(3)
C1 0.048(3) 0.024(3) 0.033(3) -0.007(2) 0.015(2) -0.004(2)
C2 0.051(3) 0.023(3) 0.032(3) 0.007(2) 0.019(2) -0.002(2)
C3 0.068(4) 0.018(2) 0.031(3) -0.0036(19) 0.021(3) -0.005(3)
C4 0.063(4) 0.017(2) 0.036(3) -0.002(2) 0.025(3) -0.004(2)
C5 0.056(4) 0.019(2) 0.032(3) -0.0013(19) 0.018(3) -0.009(2)
C6 0.053(4) 0.027(3) 0.032(3) 0.002(2) 0.019(3) -0.005(3)
C7 0.057(4) 0.022(3) 0.033(3) -0.001(2) 0.015(3) -0.003(2)
C8 0.053(4) 0.018(3) 0.038(3) -0.003(2) 0.023(3) 0.002(2)
O9W 0.104(4) 0.040(3) 0.038(2) 0.0059(19) 0.011(2) 0.008(3)
O10W 0.168(10) 0.077(6) 0.116(7) 0.023(5) -0.021(6) -0.024(5)
O11W 0.089(15) 0.15(2) 0.051(9) 0.002(10) 0.007(8) 0.002(12)

loop_
_atom_type_symbol
_atom_type_description
_atom_type_scat_dispersion_real
_atom_type_scat_dispersion_imag
_atom_type_scat_source
C C 0.0033 0.0016 'International Tables Vol C Tables 4.2.6.8 and 6.1.1.4'
H H 0.0000 0.0000 'International Tables Vol C Tables 4.2.6.8 and 6.1.1.4'
O O 0.0106 0.0060 'International Tables Vol C Tables 4.2.6.8 and 6.1.1.4'
S S 0.1246 0.1234 'International Tables Vol C Tables 4.2.6.8 and 6.1.1.4'
Cu Cu 0.3201 1.2651 'International Tables Vol C Tables 4.2.6.8 and 6.1.1.4'

loop_
_geom_angle_atom_site_label_1
_geom_angle_atom_site_label_2
_geom_angle_atom_site_label_3
_geom_angle
_geom_angle_site_symmetry_1
_geom_angle_site_symmetry_3
_geom_angle_publ_flag
O4 Cu1 O3 168.40(17) . . ?
O4 Cu1 O2 94.42(16) . . ?
O3 Cu1 O2 97.10(17) . . ?
O4 Cu1 O9W 85.07(18) . . ?
O3 Cu1 O9W 83.54(19) . . ?
O2 Cu1 O9W 175.7(2) . . ?
O4 Cu1 O8 88.2(2) . 4_665 ?
O3 Cu1 O8 92.5(2) . 4_665 ?
O2 Cu1 O8 79.93(17) . 4_665 ?
O9W Cu1 O8 104.3(2) . 4_665 ?
O6 Cu2 O1 87.56(18) . . ?
O6 Cu2 O2 168.9(2) . . ?
O1 Cu2 O2 96.27(17) . . ?
O6 Cu2 O2 92.57(17) . 3_557 ?
O1 Cu2 O2 179.6(2) . 3_557 ?
O2 Cu2 O2 83.53(15) . 3_557 ?
O6 Cu2 O7 106.7(2) . . ?
O1 Cu2 O7 91.3(2) . . ?
O2 Cu2 O7 83.7(2) . . ?
O2 Cu2 O7 88.97(18) 3_557 . ?
O6 Cu2 Cu2 133.16(14) . 3_557 ?
O1 Cu2 Cu2 138.35(13) . 3_557 ?
O2 Cu2 Cu2 42.07(11) . 3_557 ?
O2 Cu2 Cu2 41.46(10) 3_557 3_557 ?
O7 Cu2 Cu2 85.10(16) . 3_557 ?
O5 S3 O7 112.8(4) . 4_666 ?
O5 S3 O8 115.2(4) . . ?
O7 S3 O8 109.7(4) 4_666 . ?
O5 S3 C1 108.4(3) . . ?
O7 S3 C1 103.8(3) 4_666 . ?
O8 S3 C1 106.1(3) . . ?
C5 O1 Cu2 126.4(4) . . ?
Cu1 O2 Cu2 115.38(19) . . ?
Cu1 O2 Cu2 119.71(19) . 3_557 ?
Cu2 O2 Cu2 96.47(15) . 3_557 ?
C8 O3 Cu1 131.7(4) . . ?
C5 O4 Cu1 137.8(4) . . ?
C8 O6 Cu2 131.1(4) 3_557 . ?
S3 O7 Cu2 137.1(3) 4_565 . ?
S3 O8 Cu1 142.1(4) . 4_566 ?
C7 C1 C6 121.2(5) . . ?
C7 C1 S3 120.1(4) . . ?
C6 C1 S3 118.6(4) . . ?
C3 C2 C7 119.2(5) . . ?
C3 C2 C8 118.6(5) . 2_556 ?
C7 C2 C8 122.1(5) . 2_556 ?
C2 C3 C4 122.1(5) . . ?
C3 C4 C6 118.3(5) . . ?
C3 C4 C5 119.8(4) . . ?
C6 C4 C5 121.9(5) . . ?
O1 C5 O4 125.9(5) . . ?
O1 C5 C4 119.5(4) . . ?
O4 C5 C4 114.6(4) . . ?
C1 C6 C4 119.9(5) . . ?
C1 C7 C2 119.3(5) . . ?
O3 C8 O6 125.6(5) . 3_557 ?
O3 C8 C2 118.4(5) . 2_546 ?
O6 C8 C2 116.0(5) 3_557 2_546 ?

loop_
_geom_bond_atom_site_label_1
_geom_bond_atom_site_label_2
_geom_bond_distance
_geom_bond_site_symmetry_2
_geom_bond_publ_flag
Cu1 O4 1.906(4) . ?
Cu1 O3 1.929(4) . ?
Cu1 O2 1.944(4) . ?
Cu1 O9W 1.978(4) . ?
Cu1 O8 2.362(6) 4_665 ?
Cu2 O6 1.893(4) . ?
Cu2 O1 1.926(4) . ?
Cu2 O2 1.953(3) . ?
Cu2 O2 1.977(4) 3_557 ?
Cu2 O7 2.306(5) . ?
Cu2 Cu2 2.9314(18) 3_557 ?
S3 O5 1.421(6) . ?
S3 O7 1.429(6) 4_666 ?
S3 O8 1.431(6) . ?
S3 C1 1.772(5) . ?
O1 C5 1.254(6) . ?
O2 Cu2 1.977(4) 3_557 ?
O3 C8 1.254(7) . ?
O4 C5 1.256(6) . ?
O6 C8 1.257(7) 3_557 ?
O7 S3 1.429(6) 4_565 ?
O8 Cu1 2.362(6) 4_566 ?
C1 C7 1.375(7) . ?
C1 C6 1.384(7) . ?
C2 C3 1.376(7) . ?
C2 C7 1.391(7) . ?
C2 C8 1.484(7) 2_556 ?
C3 C4 1.383(7) . ?
C4 C6 1.391(7) . ?
C4 C5 1.475(7) . ?
C8 O6 1.257(7) 3_557 ?
C8 C2 1.484(7) 2_546 ?
